data_1508826
loop_
_publ_author_name
'Zakrzewska, Anna'
'Kolehmainen, Erkki'
'Valkonen, Arto'
'Haapaniemi, Esa'
'Rissanen, Kari'
'Ch\;eci\'nska, Lilianna'
'O\'smia\/lowski, Borys'

_publ_section_title
;
 Substituent Effect in 2-Benzoylmethylenequinoline Difluoroborates
 Exhibiting Through-Space Couplings. Multinuclear Magnetic Resonance,
 X-ray Diffraction, and Computational Study.
;
_journal_issue 1
_journal_name_full 'The journal of physical chemistry. A'
_journal_page_first 252
_journal_page_last 256
_journal_paper_doi 10.1021/jp311072q
_journal_volume 117
_journal_year 2013
_chemical_formula_moiety 'C18 H14 B F2 N O2'
_chemical_formula_sum 'C18 H14 B F2 N O2'
_chemical_formula_weight 325.11
_chemical_name_systematic
;
 ?
;
_space_group_IT_number 4
_symmetry_cell_setting monoclinic
_symmetry_space_group_name_Hall 'P 2yb'
_symmetry_space_group_name_H-M 'P 1 21 1'
_atom_sites_solution_hydrogens geom
_atom_sites_solution_primary direct
_atom_sites_solution_secondary difmap
_audit_creation_method SHELXL-97
_cell_angle_alpha 90.00
_cell_angle_beta 103.868(2)
_cell_angle_gamma 90.00
_cell_formula_units_Z 4
_cell_length_a 8.33240(10)
_cell_length_b 12.3542(2)
_cell_length_c 14.6062(2)
_cell_measurement_reflns_used 7261
_cell_measurement_temperature 123(2)
_cell_measurement_theta_max 74.9783
_cell_measurement_theta_min 3.1138
_cell_volume 1459.74(4)
_computing_cell_refinement CrysAlisPro
_computing_data_collection 'CrysAlisPro (Agilent, 2011)'
_computing_data_reduction CrysAlisPro
_computing_molecular_graphics 'ORTEP-3 (Farrugia, 1997); MERCURY (Macrae, <i>et al.</i>, 2008)'
_computing_publication_material SHELXL-97
_computing_structure_refinement 'SHELXL-97 (Sheldrick, 2008)'
_computing_structure_solution 'SIR-2004 (Burla, et al., 2005)'
_diffrn_ambient_temperature 123(2)
_diffrn_detector_area_resol_mean 10.3953
_diffrn_measured_fraction_theta_full 0.992
_diffrn_measured_fraction_theta_max 0.992
_diffrn_measurement_device_type 'SuperNova, Dual, Cu at zero, Atlas'
_diffrn_measurement_method '\w scans'
_diffrn_radiation_monochromator mirror
_diffrn_radiation_source 'SuperNova (Cu) X-ray Source'
_diffrn_radiation_type CuK\a
_diffrn_radiation_wavelength 1.54184
_diffrn_reflns_av_R_equivalents 0.0172
_diffrn_reflns_av_sigmaI/netI 0.0229
_diffrn_reflns_limit_h_max 10
_diffrn_reflns_limit_h_min -6
_diffrn_reflns_limit_k_max 15
_diffrn_reflns_limit_k_min -14
_diffrn_reflns_limit_l_max 17
_diffrn_reflns_limit_l_min -17
_diffrn_reflns_number 9313
_diffrn_reflns_theta_full 69.97
_diffrn_reflns_theta_max 69.97
_diffrn_reflns_theta_min 3.12
_exptl_absorpt_coefficient_mu 0.944
_exptl_absorpt_correction_T_max 0.9632
_exptl_absorpt_correction_T_min 0.7648
_exptl_absorpt_correction_type multi-scan
_exptl_absorpt_process_details
;
CrysAlisPro, Agilent Technologies,
Version 1.171.35.21 (release 20-01-2012 CrysAlis171 .NET)
(compiled Jan 23 2012,18:06:46)
Empirical absorption correction using spherical harmonics,
 implemented in SCALE3 ABSPACK scaling algorithm.
;
_exptl_crystal_colour yellow
_exptl_crystal_density_diffrn 1.479
_exptl_crystal_density_method 'not measured'
_exptl_crystal_description plate
_exptl_crystal_F_000 672
_exptl_crystal_size_max 0.30
_exptl_crystal_size_mid 0.25
_exptl_crystal_size_min 0.04
_refine_diff_density_max 0.171
_refine_diff_density_min -0.159
_refine_diff_density_rms 0.035
_refine_ls_abs_structure_details 'Flack H D (1983), Acta Cryst. A39, 876-881'
_refine_ls_abs_structure_Flack 0.15(8)
_refine_ls_extinction_method none
_refine_ls_goodness_of_fit_ref 1.043
_refine_ls_hydrogen_treatment constr
_refine_ls_matrix_type full
_refine_ls_number_parameters 433
_refine_ls_number_reflns 5437
_refine_ls_number_restraints 1
_refine_ls_restrained_S_all 1.043
_refine_ls_R_factor_all 0.0300
_refine_ls_R_factor_gt 0.0292
_refine_ls_shift/su_max 0.001
_refine_ls_shift/su_mean 0.000
_refine_ls_structure_factor_coef Fsqd
_refine_ls_weighting_details 'calc w=1/[\s^2^(Fo^2^)+(0.0521P)^2^+0.1022P] where P=(Fo^2^+2Fc^2^)/3'
_refine_ls_weighting_scheme calc
_refine_ls_wR_factor_gt 0.0806
_refine_ls_wR_factor_ref 0.0821
_reflns_number_gt 5285
_reflns_number_total 5437
_reflns_threshold_expression >2\s(I)
_cod_data_source_file jp311072q_si_003.cif
_cod_data_source_block q4omebf2
_cod_original_sg_symbol_H-M P21
_cod_database_code 1508826

loop_
_symmetry_equiv_pos_as_xyz
'x, y, z'
'-x, y+1/2, -z'

loop_
_atom_site_label
_atom_site_type_symbol
_atom_site_fract_x
_atom_site_fract_y
_atom_site_fract_z
_atom_site_U_iso_or_equiv
_atom_site_adp_type
_atom_site_occupancy
_atom_site_symmetry_multiplicity
_atom_site_calc_flag
_atom_site_refinement_flags
F1 F 0.47069(10) 0.87184(7) 0.39744(6) 0.02690(18) Uani 1 1 d .
F2 F 0.65008(10) 0.95477(7) 0.51964(6) 0.02718(19) Uani 1 1 d .
O13 O 0.44341(12) 0.84702(8) 0.55067(7) 0.0235(2) Uani 1 1 d .
O21 O -0.10601(12) 0.75165(9) 0.77183(7) 0.0280(2) Uani 1 1 d .
N1 N 0.68095(14) 0.76242(9) 0.49876(8) 0.0178(2) Uani 1 1 d .
B14 B 0.55814(19) 0.86189(13) 0.49108(11) 0.0203(3) Uani 1 1 d .
C2 C 0.65962(17) 0.67430(11) 0.54998(9) 0.0193(3) Uani 1 1 d .
C3 C 0.77008(17) 0.58483(11) 0.55879(10) 0.0227(3) Uani 1 1 d .
H3 H 0.7520 0.5223 0.5928 0.027 Uiso 1 1 calc R
C4 C 0.90073(16) 0.58844(12) 0.51887(10) 0.0226(3) Uani 1 1 d .
H4 H 0.9768 0.5299 0.5276 0.027 Uiso 1 1 calc R
C5 C 1.05747(18) 0.68451(13) 0.41996(10) 0.0249(3) Uani 1 1 d .
H5 H 1.1362 0.6275 0.4290 0.030 Uiso 1 1 calc R
C6 C 1.07448(18) 0.77081(13) 0.36420(10) 0.0268(3) Uani 1 1 d .
H6 H 1.1649 0.7741 0.3352 0.032 Uiso 1 1 calc R
C7 C 0.95666(17) 0.85444(13) 0.35039(10) 0.0247(3) Uani 1 1 d .
H7 H 0.9664 0.9132 0.3101 0.030 Uiso 1 1 calc R
C8 C 0.82739(17) 0.85301(12) 0.39404(10) 0.0222(3) Uani 1 1 d .
H8 H 0.7500 0.9109 0.3845 0.027 Uiso 1 1 calc R
C9 C 0.81002(17) 0.76555(11) 0.45291(9) 0.0191(3) Uani 1 1 d .
C10 C 0.92492(17) 0.67922(12) 0.46397(9) 0.0208(3) Uani 1 1 d .
C11 C 0.52732(16) 0.67040(11) 0.59552(10) 0.0207(3) Uani 1 1 d .
H11 H 0.5101 0.6059 0.6273 0.025 Uiso 1 1 calc R
C12 C 0.42405(17) 0.75607(11) 0.59520(9) 0.0191(3) Uani 1 1 d .
C15 C 0.28815(16) 0.75743(12) 0.64312(9) 0.0197(3) Uani 1 1 d .
C16 C 0.18120(17) 0.84588(12) 0.63269(10) 0.0218(3) Uani 1 1 d .
H16 H 0.2003 0.9062 0.5963 0.026 Uiso 1 1 calc R
C17 C 0.04735(17) 0.84810(11) 0.67418(10) 0.0222(3) Uani 1 1 d .
H17 H -0.0248 0.9087 0.6657 0.027 Uiso 1 1 calc R
C18 C 0.02061(16) 0.76010(12) 0.72841(10) 0.0213(3) Uani 1 1 d .
C19 C 0.12767(17) 0.67136(12) 0.74041(10) 0.0231(3) Uani 1 1 d .
H19 H 0.1095 0.6117 0.7777 0.028 Uiso 1 1 calc R
C20 C 0.25939(17) 0.66986(12) 0.69854(10) 0.0224(3) Uani 1 1 d .
H20 H 0.3314 0.6091 0.7072 0.027 Uiso 1 1 calc R
C22 C -0.21460(17) 0.84251(12) 0.76582(10) 0.0264(3) Uani 1 1 d .
H22A H -0.2997 0.8264 0.8000 0.040 Uiso 1 1 calc R
H22B H -0.2673 0.8573 0.6995 0.040 Uiso 1 1 calc R
H22C H -0.1512 0.9061 0.7939 0.040 Uiso 1 1 calc R
F1A F 0.80232(10) 0.83222(7) 1.01091(7) 0.02891(19) Uani 1 1 d .
F2A F 0.97284(10) 0.91369(8) 1.13682(6) 0.0299(2) Uani 1 1 d .
O13A O 1.00864(12) 0.94491(8) 0.98675(7) 0.0218(2) Uani 1 1 d .
O21A O 1.54335(13) 1.02037(9) 0.75778(7) 0.0273(2) Uani 1 1 d .
N1A N 0.76182(14) 1.02315(9) 1.03442(8) 0.0182(2) Uani 1 1 d .
B14A B 0.88945(18) 0.92588(13) 1.04305(11) 0.0191(3) Uani 1 1 d .
C2A C 0.77897(16) 1.11064(11) 0.98177(9) 0.0190(3) Uani 1 1 d .
C3A C 0.66249(17) 1.19642(12) 0.96984(10) 0.0229(3) Uani 1 1 d .
H3A H 0.6764 1.2579 0.9334 0.028 Uiso 1 1 calc R
C4A C 0.53210(17) 1.19173(12) 1.00962(10) 0.0236(3) Uani 1 1 d .
H4A H 0.4529 1.2485 0.9993 0.028 Uiso 1 1 calc R
C5A C 0.38054(16) 1.09569(13) 1.11117(10) 0.0251(3) Uani 1 1 d .
H5A H 0.2999 1.1516 1.1015 0.030 Uiso 1 1 calc R
C6A C 0.36670(17) 1.00935(14) 1.16813(10) 0.0267(3) Uani 1 1 d .
H6A H 0.2774 1.0054 1.1980 0.032 Uiso 1 1 calc R
C7A C 0.48647(17) 0.92707(13) 1.18161(10) 0.0257(3) Uani 1 1 d .
H7A H 0.4779 0.8680 1.2218 0.031 Uiso 1 1 calc R
C8A C 0.61592(18) 0.92982(12) 1.13815(10) 0.0224(3) Uani 1 1 d .
H8A H 0.6944 0.8727 1.1478 0.027 Uiso 1 1 calc R
C9A C 0.63171(16) 1.01769(12) 1.07927(9) 0.0191(3) Uani 1 1 d .
C10A C 0.51339(17) 1.10212(12) 1.06684(10) 0.0215(3) Uani 1 1 d .
C11A C 0.91114(17) 1.11735(12) 0.93631(10) 0.0210(3) Uani 1 1 d .
H11A H 0.9243 1.1817 0.9033 0.025 Uiso 1 1 calc R
C12A C 1.01977(16) 1.03446(11) 0.93851(9) 0.0177(3) Uani 1 1 d .
C15A C 1.15255(16) 1.03355(11) 0.88871(9) 0.0184(3) Uani 1 1 d .
C16A C 1.26162(17) 0.94563(12) 0.89948(10) 0.0213(3) Uani 1 1 d .
H16A H 1.2471 0.8864 0.9382 0.026 Uiso 1 1 calc R
C17A C 1.38945(18) 0.94358(12) 0.85483(10) 0.0231(3) Uani 1 1 d .
H17A H 1.4627 0.8835 0.8632 0.028 Uiso 1 1 calc R
C18A C 1.41164(16) 1.02937(11) 0.79740(9) 0.0206(3) Uani 1 1 d .
C19A C 1.30328(17) 1.11696(12) 0.78395(10) 0.0227(3) Uani 1 1 d .
H19A H 1.3164 1.1749 0.7435 0.027 Uiso 1 1 calc R
C20A C 1.17614(16) 1.11873(11) 0.83018(9) 0.0210(3) Uani 1 1 d .
H20A H 1.1034 1.1791 0.8219 0.025 Uiso 1 1 calc R
C22A C 1.5668(2) 1.10248(13) 0.69448(12) 0.0358(4) Uani 1 1 d .
H22D H 1.6652 1.0860 0.6714 0.054 Uiso 1 1 calc R
H22E H 1.5815 1.1724 0.7272 0.054 Uiso 1 1 calc R
H22F H 1.4698 1.1059 0.6411 0.054 Uiso 1 1 calc R

loop_
_atom_site_aniso_label
_atom_site_aniso_U_11
_atom_site_aniso_U_22
_atom_site_aniso_U_33
_atom_site_aniso_U_23
_atom_site_aniso_U_13
_atom_site_aniso_U_12
F1 0.0256(4) 0.0343(4) 0.0210(4) 0.0053(3) 0.0059(3) 0.0085(3)
F2 0.0326(4) 0.0171(4) 0.0349(5) -0.0022(3) 0.0141(4) -0.0012(3)
O13 0.0277(5) 0.0201(5) 0.0254(5) 0.0050(4) 0.0118(4) 0.0046(4)
O21 0.0242(5) 0.0310(6) 0.0326(5) 0.0073(5) 0.0142(4) 0.0066(4)
N1 0.0182(5) 0.0176(6) 0.0172(5) -0.0024(5) 0.0034(4) -0.0015(4)
B14 0.0226(7) 0.0179(7) 0.0216(7) 0.0015(6) 0.0075(6) 0.0003(6)
C2 0.0198(6) 0.0177(6) 0.0188(6) -0.0014(5) 0.0015(5) -0.0017(5)
C3 0.0248(6) 0.0175(6) 0.0247(7) -0.0013(5) 0.0038(5) -0.0004(5)
C4 0.0222(6) 0.0196(7) 0.0242(7) -0.0026(5) 0.0021(5) 0.0029(5)
C5 0.0209(6) 0.0276(8) 0.0254(7) -0.0062(6) 0.0042(5) 0.0001(6)
C6 0.0235(7) 0.0337(8) 0.0254(7) -0.0074(6) 0.0099(6) -0.0042(6)
C7 0.0268(7) 0.0257(7) 0.0222(7) -0.0026(6) 0.0071(5) -0.0056(6)
C8 0.0231(6) 0.0214(7) 0.0215(6) -0.0020(5) 0.0043(5) -0.0009(5)
C9 0.0205(6) 0.0193(7) 0.0170(6) -0.0043(5) 0.0036(5) -0.0031(5)
C10 0.0195(6) 0.0224(7) 0.0188(6) -0.0050(6) 0.0013(5) -0.0017(5)
C11 0.0220(7) 0.0174(7) 0.0229(6) 0.0011(5) 0.0057(5) -0.0015(5)
C12 0.0196(6) 0.0195(6) 0.0166(6) -0.0005(5) 0.0012(5) -0.0020(5)
C15 0.0184(6) 0.0222(7) 0.0168(6) -0.0017(5) 0.0013(5) -0.0005(5)
C16 0.0233(6) 0.0217(7) 0.0204(6) 0.0005(6) 0.0054(5) 0.0003(6)
C17 0.0230(6) 0.0208(7) 0.0225(6) 0.0003(6) 0.0048(5) 0.0035(5)
C18 0.0185(6) 0.0263(7) 0.0188(6) -0.0018(6) 0.0037(5) 0.0012(6)
C19 0.0234(6) 0.0247(7) 0.0211(6) 0.0063(6) 0.0048(5) 0.0015(6)
C20 0.0197(6) 0.0232(7) 0.0237(7) 0.0036(6) 0.0038(5) 0.0029(5)
C22 0.0229(6) 0.0300(8) 0.0280(7) -0.0007(6) 0.0095(5) 0.0056(6)
F1A 0.0269(4) 0.0183(4) 0.0461(5) -0.0033(4) 0.0177(4) -0.0025(3)
F2A 0.0239(4) 0.0437(5) 0.0230(4) 0.0104(4) 0.0074(3) 0.0063(4)
O13A 0.0222(5) 0.0190(5) 0.0266(5) 0.0049(4) 0.0108(4) 0.0022(4)
O21A 0.0293(5) 0.0290(6) 0.0289(5) 0.0066(4) 0.0171(4) 0.0045(4)
N1A 0.0165(5) 0.0201(6) 0.0180(5) -0.0029(5) 0.0043(4) -0.0019(4)
B14A 0.0174(6) 0.0194(7) 0.0217(7) 0.0008(6) 0.0069(5) -0.0003(5)
C2A 0.0196(6) 0.0185(6) 0.0180(6) -0.0032(5) 0.0028(5) -0.0022(5)
C3A 0.0252(7) 0.0207(7) 0.0224(7) -0.0009(5) 0.0045(5) 0.0017(6)
C4A 0.0224(7) 0.0222(7) 0.0245(7) -0.0069(5) 0.0026(5) 0.0043(5)
C5A 0.0169(6) 0.0331(8) 0.0247(7) -0.0117(6) 0.0039(5) -0.0005(6)
C6A 0.0209(6) 0.0356(8) 0.0254(7) -0.0116(6) 0.0091(5) -0.0082(6)
C7A 0.0257(7) 0.0302(8) 0.0225(6) -0.0049(6) 0.0085(5) -0.0088(6)
C8A 0.0227(7) 0.0240(7) 0.0210(6) -0.0053(6) 0.0063(5) -0.0041(5)
C9A 0.0165(6) 0.0222(7) 0.0182(6) -0.0062(5) 0.0035(5) -0.0039(5)
C10A 0.0186(6) 0.0244(7) 0.0199(6) -0.0083(6) 0.0017(5) -0.0020(6)
C11A 0.0229(6) 0.0195(7) 0.0216(6) 0.0027(5) 0.0070(5) -0.0005(6)
C12A 0.0188(6) 0.0172(6) 0.0160(6) -0.0006(5) 0.0019(5) -0.0018(5)
C15A 0.0194(6) 0.0194(7) 0.0156(6) -0.0010(5) 0.0027(5) -0.0021(5)
C16A 0.0239(6) 0.0195(6) 0.0219(6) 0.0018(5) 0.0081(5) 0.0004(5)
C17A 0.0262(7) 0.0208(7) 0.0236(6) 0.0012(6) 0.0085(5) 0.0055(6)
C18A 0.0212(6) 0.0249(7) 0.0173(6) -0.0016(6) 0.0074(5) -0.0024(5)
C19A 0.0256(7) 0.0218(7) 0.0216(7) 0.0049(6) 0.0072(5) 0.0006(6)
C20A 0.0214(6) 0.0208(7) 0.0211(6) 0.0025(5) 0.0056(5) 0.0024(5)
C22A 0.0459(9) 0.0299(8) 0.0418(9) 0.0104(7) 0.0309(7) 0.0046(7)

loop_
_atom_type_symbol
_atom_type_description
_atom_type_scat_dispersion_real
_atom_type_scat_dispersion_imag
_atom_type_scat_source
C C 0.0181 0.0091 'International Tables Vol C Tables 4.2.6.8 and 6.1.1.4'
H H 0.0000 0.0000 'International Tables Vol C Tables 4.2.6.8 and 6.1.1.4'
B B 0.0090 0.0039 'International Tables Vol C Tables 4.2.6.8 and 6.1.1.4'
N N 0.0311 0.0180 'International Tables Vol C Tables 4.2.6.8 and 6.1.1.4'
O O 0.0492 0.0322 'International Tables Vol C Tables 4.2.6.8 and 6.1.1.4'
F F 0.0727 0.0534 'International Tables Vol C Tables 4.2.6.8 and 6.1.1.4'

loop_
_geom_angle_atom_site_label_1
_geom_angle_atom_site_label_2
_geom_angle_atom_site_label_3
_geom_angle
C12 O13 B14 125.18(11)
C18 O21 C22 117.47(11)
C2 N1 C9 120.29(11)
C2 N1 B14 119.55(11)
C9 N1 B14 120.16(11)
F2 B14 F1 110.10(12)
F2 B14 O13 108.67(11)
F1 B14 O13 109.60(11)
F2 B14 N1 108.62(11)
F1 B14 N1 108.35(11)
O13 B14 N1 111.49(11)
N1 C2 C11 120.35(12)
N1 C2 C3 120.35(12)
C11 C2 C3 119.30(12)
C4 C3 C2 120.31(13)
C4 C3 H3 119.8
C2 C3 H3 119.8
C3 C4 C10 120.45(13)
C3 C4 H4 119.8
C10 C4 H4 119.8
C6 C5 C10 120.84(14)
C6 C5 H5 119.6
C10 C5 H5 119.6
C5 C6 C7 119.28(13)
C5 C6 H6 120.4
C7 C6 H6 120.4
C8 C7 C6 121.39(14)
C8 C7 H7 119.3
C6 C7 H7 119.3
C7 C8 C9 119.88(13)
C7 C8 H8 120.1
C9 C8 H8 120.1
N1 C9 C8 121.13(12)
N1 C9 C10 120.09(12)
C8 C9 C10 118.77(13)
C5 C10 C9 119.76(13)
C5 C10 C4 121.86(13)
C9 C10 C4 118.38(13)
C12 C11 C2 122.20(13)
C12 C11 H11 118.9
C2 C11 H11 118.9
O13 C12 C11 120.54(12)
O13 C12 C15 114.99(12)
C11 C12 C15 124.47(13)
C16 C15 C20 118.24(12)
C16 C15 C12 120.18(13)
C20 C15 C12 121.57(12)
C17 C16 C15 121.71(13)
C17 C16 H16 119.1
C15 C16 H16 119.1
C16 C17 C18 119.08(13)
C16 C17 H17 120.5
C18 C17 H17 120.5
O21 C18 C17 124.94(13)
O21 C18 C19 115.13(12)
C17 C18 C19 119.92(13)
C20 C19 C18 120.46(13)
C20 C19 H19 119.8
C18 C19 H19 119.8
C19 C20 C15 120.59(13)
C19 C20 H20 119.7
C15 C20 H20 119.7
O21 C22 H22A 109.5
O21 C22 H22B 109.5
H22A C22 H22B 109.5
O21 C22 H22C 109.5
H22A C22 H22C 109.5
H22B C22 H22C 109.5
C12A O13A B14A 125.45(11)
C18A O21A C22A 118.01(11)
C2A N1A C9A 120.31(12)
C2A N1A B14A 119.27(11)
C9A N1A B14A 120.41(11)
F1A B14A F2A 109.95(12)
F1A B14A O13A 108.48(11)
F2A B14A O13A 109.14(11)
F1A B14A N1A 108.54(10)
F2A B14A N1A 109.12(11)
O13A B14A N1A 111.59(11)
N1A C2A C11A 120.81(12)
N1A C2A C3A 120.25(12)
C11A C2A C3A 118.93(13)
C4A C3A C2A 120.80(13)
C4A C3A H3A 119.6
C2A C3A H3A 119.6
C3A C4A C10A 120.03(13)
C3A C4A H4A 120.0
C10A C4A H4A 120.0
C6A C5A C10A 120.65(13)
C6A C5A H5A 119.7
C10A C5A H5A 119.7
C5A C6A C7A 119.11(13)
C5A C6A H6A 120.4
C7A C6A H6A 120.4
C8A C7A C6A 121.75(14)
C8A C7A H7A 119.1
C6A C7A H7A 119.1
C7A C8A C9A 119.86(14)
C7A C8A H8A 120.1
C9A C8A H8A 120.1
N1A C9A C8A 121.30(12)
N1A C9A C10A 119.93(12)
C8A C9A C10A 118.76(13)
C5A C10A C9A 119.85(14)
C5A C10A C4A 121.54(13)
C9A C10A C4A 118.62(13)
C12A C11A C2A 122.09(13)
C12A C11A H11A 119.0
C2A C11A H11A 119.0
O13A C12A C11A 120.58(12)
O13A C12A C15A 114.54(11)
C11A C12A C15A 124.87(12)
C20A C15A C16A 118.00(12)
C20A C15A C12A 122.14(12)
C16A C15A C12A 119.86(12)
C17A C16A C15A 121.07(13)
C17A C16A H16A 119.5
C15A C16A H16A 119.5
C16A C17A C18A 120.11(13)
C16A C17A H17A 119.9
C18A C17A H17A 119.9
O21A C18A C17A 115.53(12)
O21A C18A C19A 124.37(12)
C17A C18A C19A 120.10(13)
C20A C19A C18A 119.26(13)
C20A C19A H19A 120.4
C18A C19A H19A 120.4
C19A C20A C15A 121.43(13)
C19A C20A H20A 119.3
C15A C20A H20A 119.3
O21A C22A H22D 109.5
O21A C22A H22E 109.5
H22D C22A H22E 109.5
O21A C22A H22F 109.5
H22D C22A H22F 109.5
H22E C22A H22F 109.5

loop_
_geom_bond_atom_site_label_1
_geom_bond_atom_site_label_2
_geom_bond_distance
F1 B14 1.3924(18)
F2 B14 1.3873(19)
O13 C12 1.3274(17)
O13 B14 1.4506(17)
O21 C18 1.3590(17)
O21 C22 1.4312(17)
N1 C2 1.3565(18)
N1 C9 1.3971(18)
N1 B14 1.5858(19)
C2 C11 1.4183(18)
C2 C3 1.424(2)
C3 C4 1.353(2)
C3 H3 0.9500
C4 C10 1.421(2)
C4 H4 0.9500
C5 C6 1.369(2)
C5 C10 1.4063(19)
C5 H5 0.9500
C6 C7 1.406(2)
C6 H6 0.9500
C7 C8 1.3770(19)
C7 H7 0.9500
C8 C9 1.410(2)
C8 H8 0.9500
C9 C10 1.416(2)
C11 C12 1.363(2)
C11 H11 0.9500
C12 C15 1.4671(18)
C15 C16 1.395(2)
C15 C20 1.406(2)
C16 C17 1.3914(19)
C16 H16 0.9500
C17 C18 1.394(2)
C17 H17 0.9500
C18 C19 1.398(2)
C19 C20 1.3787(19)
C19 H19 0.9500
C20 H20 0.9500
C22 H22A 0.9800
C22 H22B 0.9800
C22 H22C 0.9800
F1A B14A 1.3867(18)
F2A B14A 1.3875(17)
O13A C12A 1.3267(17)
O13A B14A 1.4523(17)
O21A C18A 1.3623(16)
O21A C22A 1.4173(18)
N1A C2A 1.3538(18)
N1A C9A 1.3963(16)
N1A B14A 1.5895(19)
C2A C11A 1.4181(19)
C2A C3A 1.419(2)
C3A C4A 1.351(2)
C3A H3A 0.9500
C4A C10A 1.418(2)
C4A H4A 0.9500
C5A C6A 1.375(2)
C5A C10A 1.4123(19)
C5A H5A 0.9500
C6A C7A 1.405(2)
C6A H6A 0.9500
C7A C8A 1.3769(19)
C7A H7A 0.9500
C8A C9A 1.410(2)
C8A H8A 0.9500
C9A C10A 1.417(2)
C11A C12A 1.362(2)
C11A H11A 0.9500
C12A C15A 1.4626(18)
C15A C20A 1.3991(19)
C15A C16A 1.401(2)
C16A C17A 1.3760(19)
C16A H16A 0.9500
C17A C18A 1.391(2)
C17A H17A 0.9500
C18A C19A 1.393(2)
C19A C20A 1.3862(19)
C19A H19A 0.9500
C20A H20A 0.9500
C22A H22D 0.9800
C22A H22E 0.9800
C22A H22F 0.9800

loop_
_geom_torsion_atom_site_label_1
_geom_torsion_atom_site_label_2
_geom_torsion_atom_site_label_3
_geom_torsion_atom_site_label_4
_geom_torsion
C12 O13 B14 F2 -129.41(13)
C12 O13 B14 F1 110.23(14)
C12 O13 B14 N1 -9.72(18)
C2 N1 B14 F2 125.30(12)
C9 N1 B14 F2 -54.81(15)
C2 N1 B14 F1 -115.11(13)
C9 N1 B14 F1 64.78(15)
C2 N1 B14 O13 5.58(17)
C9 N1 B14 O13 -174.53(11)
C9 N1 C2 C11 -179.14(11)
B14 N1 C2 C11 0.74(18)
C9 N1 C2 C3 1.00(18)
B14 N1 C2 C3 -179.11(12)
N1 C2 C3 C4 2.3(2)
C11 C2 C3 C4 -177.54(12)
C2 C3 C4 C10 -3.0(2)
C10 C5 C6 C7 -0.6(2)
C5 C6 C7 C8 2.0(2)
C6 C7 C8 C9 -0.9(2)
C2 N1 C9 C8 175.53(12)
B14 N1 C9 C8 -4.36(18)
C2 N1 C9 C10 -3.53(18)
B14 N1 C9 C10 176.58(11)
C7 C8 C9 N1 179.42(12)
C7 C8 C9 C10 -1.5(2)
C6 C5 C10 C9 -1.9(2)
C6 C5 C10 C4 177.29(13)
N1 C9 C10 C5 -178.03(11)
C8 C9 C10 C5 2.89(19)
N1 C9 C10 C4 2.79(19)
C8 C9 C10 C4 -176.29(12)
C3 C4 C10 C5 -178.68(12)
C3 C4 C10 C9 0.5(2)
N1 C2 C11 C12 -4.4(2)
C3 C2 C11 C12 175.48(13)
B14 O13 C12 C11 7.1(2)
B14 O13 C12 C15 -173.80(11)
C2 C11 C12 O13 0.7(2)
C2 C11 C12 C15 -178.35(12)
O13 C12 C15 C16 5.85(18)
C11 C12 C15 C16 -175.05(13)
O13 C12 C15 C20 -175.62(12)
C11 C12 C15 C20 3.5(2)
C20 C15 C16 C17 -1.1(2)
C12 C15 C16 C17 177.52(12)
C15 C16 C17 C18 0.7(2)
C22 O21 C18 C17 -3.7(2)
C22 O21 C18 C19 176.94(12)
C16 C17 C18 O21 -179.31(13)
C16 C17 C18 C19 0.0(2)
O21 C18 C19 C20 179.04(12)
C17 C18 C19 C20 -0.3(2)
C18 C19 C20 C15 0.0(2)
C16 C15 C20 C19 0.7(2)
C12 C15 C20 C19 -177.85(12)
C12A O13A B14A F1A 123.79(13)
C12A O13A B14A F2A -116.42(14)
C12A O13A B14A N1A 4.26(18)
C2A N1A B14A F1A -121.85(13)
C9A N1A B14A F1A 57.04(15)
C2A N1A B14A F2A 118.33(12)
C9A N1A B14A F2A -62.78(15)
C2A N1A B14A O13A -2.36(17)
C9A N1A B14A O13A 176.53(11)
C9A N1A C2A C11A 179.65(12)
B14A N1A C2A C11A -1.45(18)
C9A N1A C2A C3A -1.53(18)
B14A N1A C2A C3A 177.36(12)
N1A C2A C3A C4A -0.8(2)
C11A C2A C3A C4A 178.02(13)
C2A C3A C4A C10A 2.2(2)
C10A C5A C6A C7A -0.2(2)
C5A C6A C7A C8A -1.0(2)
C6A C7A C8A C9A 0.8(2)
C2A N1A C9A C8A -176.90(12)
B14A N1A C9A C8A 4.22(18)
C2A N1A C9A C10A 2.39(18)
B14A N1A C9A C10A -176.49(11)
C7A C8A C9A N1A 179.77(12)
C7A C8A C9A C10A 0.5(2)
C6A C5A C10A C9A 1.5(2)
C6A C5A C10A C4A -178.48(13)
N1A C9A C10A C5A 179.09(11)
C8A C9A C10A C5A -1.60(19)
N1A C9A C10A C4A -0.96(18)
C8A C9A C10A C4A 178.35(12)
C3A C4A C10A C5A 178.61(13)
C3A C4A C10A C9A -1.34(19)
N1A C2A C11A C12A 4.1(2)
C3A C2A C11A C12A -174.72(13)
B14A O13A C12A C11A -2.1(2)
B14A O13A C12A C15A 179.12(11)
C2A C11A C12A O13A -2.4(2)
C2A C11A C12A C15A 176.24(12)
O13A C12A C15A C20A 176.32(12)
C11A C12A C15A C20A -2.4(2)
O13A C12A C15A C16A -4.09(18)
C11A C12A C15A C16A 177.19(13)
C20A C15A C16A C17A 0.8(2)
C12A C15A C16A C17A -178.80(12)
C15A C16A C17A C18A -0.4(2)
C22A O21A C18A C17A 176.59(13)
C22A O21A C18A C19A -3.7(2)
C16A C17A C18A O21A 178.91(12)
C16A C17A C18A C19A -0.8(2)
O21A C18A C19A C20A -178.13(12)
C17A C18A C19A C20A 1.6(2)
C18A C19A C20A C15A -1.2(2)
C16A C15A C20A C19A 0.0(2)
C12A C15A C20A C19A 179.57(12)
